data_7102279
loop_
_publ_author_name
'Bramham, George'
'Charmant, Jonathan P H'
'Cook, Alistair J R'
'Norman, Nicholas C'
'Russell, Christopher A'
'Saithong, Saowanit'

_publ_section_title
;
 A new cyclic borazine species B(8)(NH)(4)(NMe(2))(8) containing a
 twelve-membered B(8)N(4) ring.
;
_journal_issue 44
_journal_name_full 'Chemical communications (Cambridge, England)'
_journal_page_first 4605
_journal_page_last 4607
_journal_paper_doi 10.1039/b711487g
_journal_year 2007
_chemical_formula_moiety 'C16 H52 B8 N12'
_chemical_formula_sum 'C16 H52 B8 N12'
_chemical_formula_weight 499.18
_chemical_name_systematic
;
?
;
_space_group_IT_number 43
_symmetry_cell_setting orthorhombic
_symmetry_space_group_name_Hall 'F 2 -2d'
_symmetry_space_group_name_H-M 'F d d 2'
_atom_sites_solution_hydrogens geom
_atom_sites_solution_primary direct
_atom_sites_solution_secondary difmap
_audit_creation_method SHELXL-97
_cell_angle_alpha 90.00
_cell_angle_beta 90.00
_cell_angle_gamma 90.00
_cell_formula_units_Z 8
_cell_length_a 22.220(4)
_cell_length_b 28.467(6)
_cell_length_c 9.5966(19)
_cell_measurement_reflns_used 2522
_cell_measurement_temperature 100(2)
_cell_measurement_theta_max 26.3825
_cell_measurement_theta_min 2.3255
_cell_volume 6070(2)
_computing_cell_refinement 'SMART v5.628 (Bruker-AXS, 1997-2002)'
_computing_data_collection 'SMART v5.628 (Bruker-AXS, 1997-2002)'
_computing_data_reduction
;
SAINT v7.06A (Bruker-AXS, 1997-2003) & SHELXTL v6.14 (Bruker-AXS, 2003)
;
_computing_molecular_graphics 'Bruker SHELXTL'
_computing_publication_material 'Bruker SHELXTL'
_computing_structure_refinement 'SHELXL-97 (Sheldrick, 1997)'
_computing_structure_solution 'SHELXS-97 (Sheldrick, 1990)'
_diffrn_ambient_temperature 100(2)
_diffrn_detector 'CCD plate'
_diffrn_detector_area_resol_mean 8.192
_diffrn_detector_type 'Bruker-AXS SMART 1k'
_diffrn_measured_fraction_theta_full 0.999
_diffrn_measured_fraction_theta_max 0.999
_diffrn_measurement_details 'frames, 0.3\% width'
_diffrn_measurement_device 'three-circle diffractometer'
_diffrn_measurement_device_type 'Bruker-AXS Platform'
_diffrn_measurement_method '\w scans'
_diffrn_measurement_specimen_support 'glass fibre'
_diffrn_radiation_collimation '0.5 mm double pin hole'
_diffrn_radiation_monochromator graphite
_diffrn_radiation_probe x-ray
_diffrn_radiation_type 'Mo K\a'
_diffrn_radiation_wavelength 0.71074
_diffrn_reflns_av_R_equivalents 0.0583
_diffrn_reflns_av_sigmaI/netI 0.0309
_diffrn_reflns_limit_h_max 28
_diffrn_reflns_limit_h_min -28
_diffrn_reflns_limit_k_max 36
_diffrn_reflns_limit_k_min -36
_diffrn_reflns_limit_l_max 12
_diffrn_reflns_limit_l_min -12
_diffrn_reflns_number 16769
_diffrn_reflns_theta_full 27.48
_diffrn_reflns_theta_max 27.48
_diffrn_reflns_theta_min 2.33
_diffrn_source 'sealed X-ray tube'
_diffrn_source_current 40
_diffrn_source_power 2
_diffrn_source_target Mo
_diffrn_source_voltage 50
_diffrn_standards_decay_% 0
_exptl_absorpt_coefficient_mu 0.066
_exptl_absorpt_correction_T_max 1.000
_exptl_absorpt_correction_T_min 0.910
_exptl_absorpt_correction_type multi-scan
_exptl_absorpt_process_details '(SADABS; Bruker, 1998)'
_exptl_crystal_colour colorless
_exptl_crystal_density_diffrn 1.092
_exptl_crystal_density_method 'not measured'
_exptl_crystal_description block
_exptl_crystal_F_000 2176
_exptl_crystal_size_max 0.303
_exptl_crystal_size_mid 0.15
_exptl_crystal_size_min 0.121
_refine_diff_density_max 0.377
_refine_diff_density_min -0.193
_refine_diff_density_rms 0.054
_refine_ls_extinction_method none
_refine_ls_goodness_of_fit_ref 1.180
_refine_ls_hydrogen_treatment mixed
_refine_ls_matrix_type full
_refine_ls_number_parameters 177
_refine_ls_number_reflns 1847
_refine_ls_number_restraints 1
_refine_ls_restrained_S_all 1.180
_refine_ls_R_factor_all 0.0547
_refine_ls_R_factor_gt 0.0527
_refine_ls_shift/su_max 0.000
_refine_ls_shift/su_mean 0.000
_refine_ls_structure_factor_coef Fsqd
_refine_ls_weighting_details 'calc w=1/[\s^2^(Fo^2^)+(0.0607P)^2^+8.8564P] where P=(Fo^2^+2Fc^2^)/3'
_refine_ls_weighting_scheme calc
_refine_ls_wR_factor_gt 0.1246
_refine_ls_wR_factor_ref 0.1256
_reflns_number_gt 1777
_reflns_number_total 1847
_reflns_threshold_expression >2sigma(I)
_cod_data_source_file b711487g.txt
_cod_data_source_block g63-fdd2
_cod_depositor_comments
;
The following automatic conversions were performed:
'_symmetry_cell_setting' value 'Orthorhombic' changed to 'orthorhombic'
according to '/home/saulius/struct/CIF-dictionaries/cif_core.dic'
dictionary named 'cif_core.dic' version 2.4.1 from
2010-06-29.

'_diffrn_radiation_probe' value 'X-ray' changed to 'x-ray'
according to '/home/saulius/struct/CIF-dictionaries/cif_core.dic'
dictionary named 'cif_core.dic' version 2.4.1 from 2010-06-29.

Automatic conversion script
Id: cif_fix_enum 1527 2010-12-29 10:47:43Z saulius 
;
_cod_original_sg_symbol_H-M 'F d d 2 '
_cod_database_code 7102279

loop_
_symmetry_equiv_pos_as_xyz
'x, y, z'
'-x, -y, z'
'x+1/4, -y+1/4, z+1/4'
'-x+1/4, y+1/4, z+1/4'
'x, y+1/2, z+1/2'
'-x, -y+1/2, z+1/2'
'x+1/4, -y+3/4, z+3/4'
'-x+1/4, y+3/4, z+3/4'
'x+1/2, y, z+1/2'
'-x+1/2, -y, z+1/2'
'x+3/4, -y+1/4, z+3/4'
'-x+3/4, y+1/4, z+3/4'
'x+1/2, y+1/2, z'
'-x+1/2, -y+1/2, z'
'x+3/4, -y+3/4, z+1/4'
'-x+3/4, y+3/4, z+1/4'

loop_
_atom_site_label
_atom_site_type_symbol
_atom_site_fract_x
_atom_site_fract_y
_atom_site_fract_z
_atom_site_U_iso_or_equiv
_atom_site_adp_type
_atom_site_occupancy
_atom_site_symmetry_multiplicity
_atom_site_calc_flag
_atom_site_refinement_flags
N1 N 0.43986(10) 0.03547(8) 0.4902(2) 0.0151(5) Uani 1 1 d .
N2 N 0.54563(10) 0.04846(7) 0.7842(2) 0.0138(4) Uani 1 1 d .
N3 N 0.34733(10) -0.01115(8) 0.5171(3) 0.0182(5) Uani 1 1 d .
N4 N 0.52626(10) 0.08532(7) 0.4220(2) 0.0161(5) Uani 1 1 d .
N5 N 0.47713(10) 0.11638(7) 0.7593(2) 0.0165(5) Uani 1 1 d .
N6 N 0.60956(10) -0.01766(8) 0.8567(2) 0.0148(5) Uani 1 1 d .
B1 B 0.40182(14) 0.00641(9) 0.5751(3) 0.0130(6) Uani 1 1 d .
B2 B 0.49103(13) 0.06376(10) 0.5281(3) 0.0134(5) Uani 1 1 d .
B3 B 0.50585(12) 0.07644(9) 0.6998(3) 0.0120(5) Uani 1 1 d .
B4 B 0.58206(12) 0.00806(10) 0.7471(3) 0.0129(6) Uani 1 1 d .
C1 C 0.30501(13) -0.03944(11) 0.5945(4) 0.0246(6) Uani 1 1 d .
H1A H 0.3205 -0.0448 0.6888 0.037 Uiso 1 1 calc R
H1B H 0.2995 -0.0697 0.5473 0.037 Uiso 1 1 calc R
H1C H 0.2663 -0.0230 0.6001 0.037 Uiso 1 1 calc R
C2 C 0.32612(13) -0.00129(11) 0.3767(3) 0.0249(6) Uani 1 1 d .
H2A H 0.3542 0.0202 0.3305 0.037 Uiso 1 1 calc R
H2B H 0.2862 0.0132 0.3813 0.037 Uiso 1 1 calc R
H2C H 0.3237 -0.0307 0.3237 0.037 Uiso 1 1 calc R
C3 C 0.51923(15) 0.07704(11) 0.2742(3) 0.0252(6) Uani 1 1 d .
H3A H 0.4949 0.0488 0.2597 0.038 Uiso 1 1 calc R
H3B H 0.5589 0.0727 0.2315 0.038 Uiso 1 1 calc R
H3C H 0.4992 0.1041 0.2313 0.038 Uiso 1 1 calc R
C4 C 0.57485(13) 0.11792(10) 0.4522(3) 0.0227(6) Uani 1 1 d .
H4A H 0.5798 0.1207 0.5533 0.034 Uiso 1 1 calc R
H4B H 0.5652 0.1488 0.4129 0.034 Uiso 1 1 calc R
H4C H 0.6123 0.1062 0.4107 0.034 Uiso 1 1 calc R
C5 C 0.43625(13) 0.14621(9) 0.6820(3) 0.0217(6) Uani 1 1 d .
H5A H 0.4301 0.1331 0.5886 0.033 Uiso 1 1 calc R
H5B H 0.4534 0.1778 0.6742 0.033 Uiso 1 1 calc R
H5C H 0.3976 0.1479 0.7309 0.033 Uiso 1 1 calc R
C6 C 0.48514(13) 0.13319(10) 0.8995(3) 0.0232(6) Uani 1 1 d .
H6A H 0.5186 0.1164 0.9434 0.035 Uiso 1 1 calc R
H6B H 0.4482 0.1277 0.9530 0.035 Uiso 1 1 calc R
H6C H 0.4940 0.1669 0.8977 0.035 Uiso 1 1 calc R
C7 C 0.59975(14) -0.01052(10) 1.0045(3) 0.0223(6) Uani 1 1 d .
H7A H 0.6356 0.0039 1.0458 0.033 Uiso 1 1 calc R
H7B H 0.5920 -0.0408 1.0494 0.033 Uiso 1 1 calc R
H7C H 0.5650 0.0102 1.0181 0.033 Uiso 1 1 calc R
C8 C 0.65218(12) -0.05545(10) 0.8300(3) 0.0207(6) Uani 1 1 d .
H8A H 0.6550 -0.0609 0.7294 0.031 Uiso 1 1 calc R
H8B H 0.6384 -0.0842 0.8763 0.031 Uiso 1 1 calc R
H8C H 0.6918 -0.0467 0.8664 0.031 Uiso 1 1 calc R
H1 H 0.4323(16) 0.0355(12) 0.406(5) 0.025 Uiso 1 1 d .
H2 H 0.5466(15) 0.0559(12) 0.874(4) 0.025 Uiso 1 1 d .

loop_
_atom_site_aniso_label
_atom_site_aniso_U_11
_atom_site_aniso_U_22
_atom_site_aniso_U_33
_atom_site_aniso_U_23
_atom_site_aniso_U_13
_atom_site_aniso_U_12
N1 0.0209(11) 0.0163(10) 0.0080(10) 0.0011(8) -0.0020(9) -0.0006(8)
N2 0.0171(10) 0.0160(10) 0.0082(10) -0.0028(9) -0.0004(9) -0.0005(8)
N3 0.0203(11) 0.0190(11) 0.0151(12) 0.0028(9) -0.0011(10) -0.0024(9)
N4 0.0220(11) 0.0144(10) 0.0120(11) 0.0000(9) 0.0015(9) -0.0037(9)
N5 0.0194(11) 0.0138(10) 0.0162(12) -0.0007(9) -0.0018(9) -0.0006(8)
N6 0.0155(10) 0.0165(11) 0.0124(11) -0.0016(9) -0.0002(9) 0.0025(9)
B1 0.0174(14) 0.0104(12) 0.0112(13) 0.0005(10) -0.0002(11) 0.0010(10)
B2 0.0171(13) 0.0126(12) 0.0106(13) 0.0011(10) -0.0021(11) 0.0027(10)
B3 0.0122(12) 0.0118(12) 0.0121(13) -0.0001(10) 0.0007(11) -0.0038(10)
B4 0.0105(12) 0.0148(12) 0.0133(14) -0.0016(11) -0.0004(11) -0.0031(10)
C1 0.0207(13) 0.0293(15) 0.0237(15) 0.0046(12) -0.0047(12) -0.0103(12)
C2 0.0245(15) 0.0306(15) 0.0194(15) 0.0047(12) -0.0060(13) -0.0083(12)
C3 0.0354(16) 0.0255(15) 0.0146(14) 0.0020(12) 0.0039(13) -0.0056(12)
C4 0.0265(14) 0.0210(13) 0.0206(14) 0.0005(11) 0.0033(12) -0.0079(11)
C5 0.0263(14) 0.0138(11) 0.0250(15) 0.0021(11) -0.0026(12) 0.0035(10)
C6 0.0251(14) 0.0219(13) 0.0226(15) -0.0077(12) -0.0034(12) 0.0048(11)
C7 0.0313(15) 0.0210(14) 0.0145(14) 0.0004(11) -0.0019(12) 0.0050(11)
C8 0.0188(13) 0.0204(13) 0.0229(14) -0.0011(11) -0.0040(12) 0.0055(11)

loop_
_atom_type_symbol
_atom_type_description
_atom_type_scat_dispersion_real
_atom_type_scat_dispersion_imag
_atom_type_scat_source
C C 0.0033 0.0016 'International Tables Vol C Tables 4.2.6.8 and 6.1.1.4'
H H 0.0000 0.0000 'International Tables Vol C Tables 4.2.6.8 and 6.1.1.4'
B B 0.0013 0.0007 'International Tables Vol C Tables 4.2.6.8 and 6.1.1.4'
N N 0.0061 0.0033 'International Tables Vol C Tables 4.2.6.8 and 6.1.1.4'

loop_
_geom_angle_atom_site_label_1
_geom_angle_atom_site_label_2
_geom_angle_atom_site_label_3
_geom_angle
_geom_angle_site_symmetry_3
B1 N1 B2 130.0(2) .
B1 N1 H1 116(2) .
B2 N1 H1 114(2) .
B3 N2 B4 130.0(2) .
B3 N2 H2 115(2) .
B4 N2 H2 114(2) .
B1 N3 C1 123.3(2) .
B1 N3 C2 124.8(2) .
C1 N3 C2 111.9(2) .
B2 N4 C3 124.9(2) .
B2 N4 C4 122.8(2) .
C3 N4 C4 112.3(2) .
B3 N5 C6 125.8(2) .
B3 N5 C5 123.0(2) .
C6 N5 C5 111.2(2) .
B4 N6 C7 126.0(2) .
B4 N6 C8 122.0(2) .
C7 N6 C8 112.0(2) .
N3 B1 N1 118.8(3) .
N3 B1 B4 117.6(2) 2_655
N1 B1 B4 123.6(2) 2_655
N4 B2 N1 119.6(2) .
N4 B2 B3 119.3(2) .
N1 B2 B3 120.7(2) .
N5 B3 N2 119.4(2) .
N5 B3 B2 117.8(2) .
N2 B3 B2 122.8(2) .
N6 B4 N2 117.9(2) .
N6 B4 B1 119.5(2) 2_655
N2 B4 B1 122.4(2) 2_655
N3 C1 H1A 109.5 .
N3 C1 H1B 109.5 .
H1A C1 H1B 109.5 .
N3 C1 H1C 109.5 .
H1A C1 H1C 109.5 .
H1B C1 H1C 109.5 .
N3 C2 H2A 109.5 .
N3 C2 H2B 109.5 .
H2A C2 H2B 109.5 .
N3 C2 H2C 109.5 .
H2A C2 H2C 109.5 .
H2B C2 H2C 109.5 .
N4 C3 H3A 109.5 .
N4 C3 H3B 109.5 .
H3A C3 H3B 109.5 .
N4 C3 H3C 109.5 .
H3A C3 H3C 109.5 .
H3B C3 H3C 109.5 .
N4 C4 H4A 109.5 .
N4 C4 H4B 109.5 .
H4A C4 H4B 109.5 .
N4 C4 H4C 109.5 .
H4A C4 H4C 109.5 .
H4B C4 H4C 109.5 .
N5 C5 H5A 109.5 .
N5 C5 H5B 109.5 .
H5A C5 H5B 109.5 .
N5 C5 H5C 109.5 .
H5A C5 H5C 109.5 .
H5B C5 H5C 109.5 .
N5 C6 H6A 109.5 .
N5 C6 H6B 109.5 .
H6A C6 H6B 109.5 .
N5 C6 H6C 109.5 .
H6A C6 H6C 109.5 .
H6B C6 H6C 109.5 .
N6 C7 H7A 109.5 .
N6 C7 H7B 109.5 .
H7A C7 H7B 109.5 .
N6 C7 H7C 109.5 .
H7A C7 H7C 109.5 .
H7B C7 H7C 109.5 .
N6 C8 H8A 109.5 .
N6 C8 H8B 109.5 .
H8A C8 H8B 109.5 .
N6 C8 H8C 109.5 .
H8A C8 H8C 109.5 .
H8B C8 H8C 109.5 .

loop_
_geom_bond_atom_site_label_1
_geom_bond_atom_site_label_2
_geom_bond_distance
_geom_bond_site_symmetry_2
N1 B1 1.436(4) .
N1 B2 1.440(4) .
N1 H1 0.83(4) .
N2 B3 1.440(4) .
N2 B4 1.451(4) .
N2 H2 0.89(4) .
N3 B1 1.423(4) .
N3 C1 1.444(4) .
N3 C2 1.455(4) .
N4 B2 1.424(4) .
N4 C3 1.446(4) .
N4 C4 1.453(3) .
N5 B3 1.424(3) .
N5 C6 1.440(4) .
N5 C5 1.448(3) .
N6 B4 1.420(4) .
N6 C7 1.449(4) .
N6 C8 1.456(3) .
B1 B4 1.739(4) 2_655
B2 B3 1.718(4) .
B4 B1 1.739(4) 2_655
C1 H1A 0.9800 .
C1 H1B 0.9800 .
C1 H1C 0.9800 .
C2 H2A 0.9800 .
C2 H2B 0.9800 .
C2 H2C 0.9800 .
C3 H3A 0.9800 .
C3 H3B 0.9800 .
C3 H3C 0.9800 .
C4 H4A 0.9800 .
C4 H4B 0.9800 .
C4 H4C 0.9800 .
C5 H5A 0.9800 .
C5 H5B 0.9800 .
C5 H5C 0.9800 .
C6 H6A 0.9800 .
C6 H6B 0.9800 .
C6 H6C 0.9800 .
C7 H7A 0.9800 .
C7 H7B 0.9800 .
C7 H7C 0.9800 .
C8 H8A 0.9800 .
C8 H8B 0.9800 .
C8 H8C 0.9800 .

loop_
_geom_torsion_atom_site_label_1
_geom_torsion_atom_site_label_2
_geom_torsion_atom_site_label_3
_geom_torsion_atom_site_label_4
_geom_torsion
_geom_torsion_site_symmetry_4
C1 N3 B1 N1 -178.1(3) .
C2 N3 B1 N1 -1.0(4) .
C1 N3 B1 B4 1.0(4) 2_655
C2 N3 B1 B4 178.1(3) 2_655
B2 N1 B1 N3 168.4(2) .
B2 N1 B1 B4 -10.6(4) 2_655
C3 N4 B2 N1 -7.4(4) .
C4 N4 B2 N1 173.9(2) .
C3 N4 B2 B3 178.8(3) .
C4 N4 B2 B3 0.1(4) .
B1 N1 B2 N4 172.5(3) .
B1 N1 B2 B3 -13.8(4) .
C6 N5 B3 N2 1.8(4) .
C5 N5 B3 N2 -179.6(2) .
C6 N5 B3 B2 -178.3(2) .
C5 N5 B3 B2 0.3(3) .
B4 N2 B3 N5 -176.7(2) .
B4 N2 B3 B2 3.4(4) .
N4 B2 B3 N5 87.1(3) .
N1 B2 B3 N5 -86.7(3) .
N4 B2 B3 N2 -93.0(3) .
N1 B2 B3 N2 93.3(3) .
C7 N6 B4 N2 7.0(4) .
C8 N6 B4 N2 -173.1(2) .
C7 N6 B4 B1 -178.6(2) 2_655
C8 N6 B4 B1 1.4(3) 2_655
B3 N2 B4 N6 -169.7(2) .
B3 N2 B4 B1 16.1(4) 2_655
